data_7040657
loop_
_publ_author_name
'Xiang, Jing'
'Shen, Chang'
'Cheng, Shun-Cheung'
'Yu, Fei'
'Chu, Wing-Kin'
'Feng, Hua'
'Yiu, Shek-Man'
'Ko, Chi-Chiu'
'Leung, Chi-Fai'

_publ_section_title
;
 Luminescence behaviour of Pb(2+)-based cage-containing and
 channel-containing porous coordination polymers.
;
_journal_issue 41
_journal_name_full 'Dalton transactions (Cambridge, England : 2003)'
_journal_page_first 16134
_journal_page_last 16138
_journal_paper_doi 10.1039/c6dt02986h
_journal_volume 45
_journal_year 2016
_chemical_formula_sum 'C30 H19 N18 O1.5 Pb2.5'
_chemical_formula_weight 1173.61
_chemical_name_systematic
; 
 ? 
;
_space_group_IT_number 15
_symmetry_cell_setting monoclinic
_symmetry_space_group_name_Hall '-C 2yc'
_symmetry_space_group_name_H-M 'C 1 2/c 1'
_atom_sites_solution_hydrogens geom
_atom_sites_solution_primary direct
_atom_sites_solution_secondary difmap
_audit_creation_method SHELXL-97
_audit_update_record
;
2016-08-26 deposited with the CCDC.
2016-09-16 downloaded from the CCDC.
;
_cell_angle_alpha 90.00
_cell_angle_beta 128.268(3)
_cell_angle_gamma 90.00
_cell_formula_units_Z 8
_cell_length_a 37.7785(11)
_cell_length_b 7.4676(2)
_cell_length_c 29.5720(7)
_cell_measurement_reflns_used 6456
_cell_measurement_temperature 293(2)
_cell_measurement_theta_max 70.3860
_cell_measurement_theta_min 4.6800
_cell_volume 6550.0(4)
_computing_cell_refinement 'SMART (Bruker, 2002)'
_computing_data_collection 'SMART (Bruker, 2002)'
_computing_data_reduction SAINT
_computing_molecular_graphics 'ORTEP-II (Johnson, 1976)'
_computing_publication_material SHELXL-97
_computing_structure_refinement 'SHELXL-97 (Sheldrick, 1997)'
_computing_structure_solution 'SHELXS-97 (Sheldrick, 1990)'
_diffrn_ambient_temperature 293(2)
_diffrn_measured_fraction_theta_full 1.000
_diffrn_measured_fraction_theta_max 1.000
_diffrn_measurement_device_type 'Xcalibur, Eos, Gemini'
_diffrn_radiation_monochromator graphite
_diffrn_radiation_source 'Enhance (Cu) X-ray Source'
_diffrn_radiation_type CuK\a
_diffrn_radiation_wavelength 1.54178
_diffrn_reflns_av_R_equivalents 0.0778
_diffrn_reflns_av_sigmaI/netI 0.0758
_diffrn_reflns_limit_h_max 36
_diffrn_reflns_limit_h_min -44
_diffrn_reflns_limit_k_max 8
_diffrn_reflns_limit_k_min -8
_diffrn_reflns_limit_l_max 35
_diffrn_reflns_limit_l_min -21
_diffrn_reflns_number 23455
_diffrn_reflns_theta_full 67.23
_diffrn_reflns_theta_max 67.23
_diffrn_reflns_theta_min 3.05
_exptl_absorpt_coefficient_mu 25.133
_exptl_absorpt_correction_T_max 0.2721
_exptl_absorpt_correction_T_min 0.2384
_exptl_absorpt_correction_type multi-scan
_exptl_absorpt_process_details sadabs
_exptl_crystal_colour colorless
_exptl_crystal_density_diffrn 2.380
_exptl_crystal_density_method 'not measured'
_exptl_crystal_description block
_exptl_crystal_F_000 4336
_exptl_crystal_size_max 0.08
_exptl_crystal_size_mid 0.07
_exptl_crystal_size_min 0.07
_refine_diff_density_max 1.631
_refine_diff_density_min -1.680
_refine_diff_density_rms 0.205
_refine_ls_extinction_method none
_refine_ls_goodness_of_fit_ref 0.991
_refine_ls_hydrogen_treatment constr
_refine_ls_matrix_type full
_refine_ls_number_parameters 470
_refine_ls_number_reflns 5852
_refine_ls_number_restraints 0
_refine_ls_restrained_S_all 0.991
_refine_ls_R_factor_all 0.0684
_refine_ls_R_factor_gt 0.0441
_refine_ls_shift/su_max 0.002
_refine_ls_shift/su_mean 0.000
_refine_ls_structure_factor_coef Fsqd
_refine_ls_weighting_details 'calc w=1/[\s^2^(Fo^2^)+(0.0332P)^2^+0.0000P] where P=(Fo^2^+2Fc^2^)/3'
_refine_ls_weighting_scheme calc
_refine_ls_wR_factor_gt 0.0877
_refine_ls_wR_factor_ref 0.0981
_reflns_number_gt 4406
_reflns_number_total 5852
_reflns_threshold_expression >2sigma(I)
_cod_data_source_file c6dt02986h2.cif
_cod_data_source_block 2
_cod_depositor_comments 'Adding full bibliography for 7040657--7040658.cif.'
_cod_original_cell_volume 6550.0(3)
_cod_original_sg_symbol_H-M C2/c
_cod_original_formula_sum 'C30 H19 N18 O1.50 Pb2.50'
_cod_database_code 7040657

loop_
_symmetry_equiv_pos_as_xyz
'x, y, z'
'-x, y, -z+1/2'
'x+1/2, y+1/2, z'
'-x+1/2, y+1/2, -z+1/2'
'-x, -y, -z'
'x, -y, z-1/2'
'-x+1/2, -y+1/2, -z'
'x+1/2, -y+1/2, z-1/2'

loop_
_atom_site_label
_atom_site_type_symbol
_atom_site_fract_x
_atom_site_fract_y
_atom_site_fract_z
_atom_site_U_iso_or_equiv
_atom_site_adp_type
_atom_site_occupancy
_atom_site_symmetry_multiplicity
_atom_site_calc_flag
_atom_site_refinement_flags
Pb1 Pb 0.629277(14) 0.74138(5) 0.812415(18) 0.02997(12) Uani 1 1 d .
Pb2 Pb 0.531161(14) 0.72691(5) 0.645203(18) 0.03122(12) Uani 1 1 d .
Pb3 Pb 0.5000 0.97235(8) 0.7500 0.03300(16) Uani 1 2 d S
N1 N 0.5983(3) 0.7465(11) 0.8670(4) 0.035(2) Uani 1 1 d .
N2 N 0.5578(3) 0.8020(12) 0.8480(4) 0.038(2) Uani 1 1 d .
N3 N 0.5520(3) 0.7562(13) 0.8860(4) 0.044(2) Uani 1 1 d .
N4 N 0.5884(3) 0.6769(14) 0.9315(4) 0.049(3) Uani 1 1 d .
N5 N 0.6862(3) 0.6022(11) 0.9374(4) 0.035(2) Uani 1 1 d .
N6 N 0.5812(3) 0.1670(12) 0.8070(4) 0.040(2) Uani 1 1 d .
N7 N 0.5805(3) 0.3416(12) 0.8133(4) 0.040(2) Uani 1 1 d .
N8 N 0.6107(3) 0.4190(10) 0.8083(3) 0.030(2) Uani 1 1 d .
N9 N 0.6118(3) 0.1266(12) 0.7988(4) 0.038(2) Uani 1 1 d .
N10 N 0.6848(3) 0.4652(12) 0.8107(4) 0.037(2) Uani 1 1 d .
N11 N 0.5280(3) 1.0491(11) 0.6503(3) 0.032(2) Uani 1 1 d .
N12 N 0.5158(3) 1.1524(13) 0.6759(4) 0.042(2) Uani 1 1 d .
N13 N 0.5240(4) 1.3230(13) 0.6727(4) 0.050(3) Uani 1 1 d .
N14 N 0.5422(3) 1.3310(12) 0.6448(4) 0.047(3) Uani 1 1 d .
N15 N 0.5485(3) 0.9340(11) 0.5812(4) 0.035(2) Uani 1 1 d .
N16 N 0.6133(3) 0.7475(13) 0.7091(4) 0.050(3) Uani 1 1 d .
N17 N 0.6298(3) 0.6576(15) 0.6931(4) 0.046(3) Uani 1 1 d .
N18 N 0.6458(4) 0.5660(16) 0.6778(5) 0.069(4) Uani 1 1 d .
O1 O 0.5501(2) 0.7603(8) 0.7369(3) 0.0296(16) Uani 1 1 d .
O2 O 0.5000 0.5298(13) 0.7500 0.043(3) Uani 1 2 d S
H2C H 0.5255 0.4862 0.7774 0.052 Uiso 0.50 1 d PR
H2D H 0.4909 0.5972 0.7641 0.052 Uiso 0.50 1 d PR
C1 C 0.6171(4) 0.6709(13) 0.9186(5) 0.032(2) Uani 1 1 d .
C2 C 0.6619(4) 0.5950(13) 0.9558(4) 0.035(3) Uani 1 1 d .
C3 C 0.6789(4) 0.5229(16) 1.0102(5) 0.047(3) Uani 1 1 d .
H3 H 0.6609 0.5209 1.0216 0.056 Uiso 1 1 calc R
C4 C 0.7209(4) 0.4576(17) 1.0452(5) 0.054(3) Uani 1 1 d .
H4 H 0.7317 0.4073 1.0804 0.065 Uiso 1 1 calc R
C5 C 0.7491(4) 0.4654(15) 1.0285(5) 0.045(3) Uani 1 1 d .
C6 C 0.7298(4) 0.5409(14) 0.9728(4) 0.039(3) Uani 1 1 d .
C7 C 0.7562(4) 0.5526(15) 0.9546(5) 0.044(3) Uani 1 1 d .
H7 H 0.7439 0.6014 0.9187 0.053 Uiso 1 1 calc R
C8 C 0.7994(4) 0.4941(17) 0.9884(6) 0.059(4) Uani 1 1 d .
H8 H 0.8167 0.5027 0.9759 0.071 Uiso 1 1 calc R
C9 C 0.8179(5) 0.4198(17) 1.0429(6) 0.069(4) Uani 1 1 d .
H9 H 0.8475 0.3783 1.0659 0.083 Uiso 1 1 calc R
C10 C 0.7937(4) 0.4077(18) 1.0624(5) 0.059(4) Uani 1 1 d .
H10 H 0.8070 0.3603 1.0988 0.070 Uiso 1 1 calc R
C11 C 0.6291(3) 0.2835(13) 0.7989(4) 0.031(2) Uani 1 1 d .
C12 C 0.6666(4) 0.3083(15) 0.7968(4) 0.036(3) Uani 1 1 d .
C13 C 0.6818(4) 0.1557(16) 0.7846(5) 0.048(3) Uani 1 1 d .
H13 H 0.6662 0.0476 0.7725 0.057 Uiso 1 1 calc R
C14 C 0.7205(5) 0.1787(18) 0.7919(6) 0.060(4) Uani 1 1 d .
H14 H 0.7328 0.0815 0.7863 0.072 Uiso 1 1 calc R
C15 C 0.7430(4) 0.344(2) 0.8078(5) 0.053(4) Uani 1 1 d .
C16 C 0.7224(4) 0.4891(17) 0.8143(5) 0.045(3) Uani 1 1 d .
C17 C 0.7435(4) 0.6559(18) 0.8282(5) 0.054(3) Uani 1 1 d .
H17 H 0.7300 0.7536 0.8316 0.065 Uiso 1 1 calc R
C18 C 0.7832(4) 0.681(2) 0.8371(6) 0.075(5) Uani 1 1 d .
H18 H 0.7961 0.7943 0.8467 0.090 Uiso 1 1 calc R
C19 C 0.8045(5) 0.543(3) 0.8323(7) 0.096(7) Uani 1 1 d .
H19 H 0.8316 0.5605 0.8386 0.115 Uiso 1 1 calc R
C20 C 0.7846(5) 0.376(3) 0.8179(7) 0.081(5) Uani 1 1 d .
H20 H 0.7988 0.2813 0.8147 0.097 Uiso 1 1 calc R
C21 C 0.5431(4) 1.1616(14) 0.6315(5) 0.034(3) Uani 1 1 d .
C22 C 0.5567(4) 1.1031(15) 0.5968(5) 0.038(3) Uani 1 1 d .
C23 C 0.5762(4) 1.2215(15) 0.5812(5) 0.049(3) Uani 1 1 d .
H23 H 0.5826 1.3389 0.5946 0.059 Uiso 1 1 calc R
C24 C 0.5855(4) 1.1631(17) 0.5465(6) 0.056(4) Uani 1 1 d .
H24 H 0.5983 1.2407 0.5357 0.068 Uiso 1 1 calc R
C25 C 0.5759(4) 0.9845(17) 0.5264(5) 0.045(3) Uani 1 1 d .
C26 C 0.5579(4) 0.8698(16) 0.5462(5) 0.040(3) Uani 1 1 d .
C27 C 0.5481(4) 0.6962(16) 0.5274(5) 0.050(3) Uani 1 1 d .
H27 H 0.5359 0.6215 0.5397 0.060 Uiso 1 1 calc R
C28 C 0.5558(4) 0.6288(18) 0.4907(5) 0.055(4) Uani 1 1 d .
H28 H 0.5487 0.5108 0.4781 0.066 Uiso 1 1 calc R
C29 C 0.5749(5) 0.743(2) 0.4727(6) 0.065(4) Uani 1 1 d .
H29 H 0.5812 0.6975 0.4492 0.078 Uiso 1 1 calc R
C30 C 0.5841(4) 0.916(2) 0.4887(5) 0.059(4) Uani 1 1 d .
H30 H 0.5957 0.9892 0.4753 0.071 Uiso 1 1 calc R

loop_
_atom_site_aniso_label
_atom_site_aniso_U_11
_atom_site_aniso_U_22
_atom_site_aniso_U_33
_atom_site_aniso_U_23
_atom_site_aniso_U_13
_atom_site_aniso_U_12
Pb1 0.0328(2) 0.0203(2) 0.0369(2) 0.00018(19) 0.0216(2) -0.00107(18)
Pb2 0.0383(3) 0.0207(2) 0.0357(2) -0.00140(19) 0.0235(2) -0.00030(19)
Pb3 0.0357(3) 0.0252(3) 0.0317(3) 0.000 0.0177(3) 0.000
N1 0.038(5) 0.036(6) 0.034(5) 0.002(4) 0.023(5) 0.003(4)
N2 0.038(6) 0.031(5) 0.044(6) -0.001(4) 0.024(5) -0.004(4)
N3 0.041(6) 0.055(7) 0.045(6) 0.006(5) 0.032(5) 0.013(5)
N4 0.048(7) 0.058(7) 0.047(6) 0.002(5) 0.032(6) 0.000(6)
N5 0.043(6) 0.025(5) 0.034(5) -0.003(4) 0.023(5) -0.003(4)
N6 0.038(6) 0.024(5) 0.047(6) 0.005(5) 0.020(5) 0.002(4)
N7 0.040(6) 0.024(5) 0.047(6) -0.007(5) 0.022(5) -0.013(4)
N8 0.030(5) 0.015(5) 0.038(5) 0.002(4) 0.017(4) 0.002(4)
N9 0.039(6) 0.024(5) 0.043(6) 0.001(4) 0.020(5) -0.004(4)
N10 0.044(6) 0.028(5) 0.038(5) 0.003(4) 0.025(5) 0.007(5)
N11 0.037(5) 0.019(5) 0.034(5) -0.005(4) 0.019(4) 0.002(4)
N12 0.046(6) 0.034(6) 0.032(5) 0.002(5) 0.018(5) 0.009(5)
N13 0.068(8) 0.039(6) 0.041(6) 0.004(5) 0.033(6) 0.012(6)
N14 0.065(7) 0.020(5) 0.067(7) -0.004(5) 0.047(7) 0.002(5)
N15 0.040(6) 0.023(5) 0.038(5) 0.001(4) 0.022(5) 0.002(4)
N16 0.047(6) 0.052(7) 0.048(6) 0.006(5) 0.028(6) 0.005(5)
N17 0.031(6) 0.067(8) 0.043(6) 0.009(5) 0.024(5) -0.003(5)
N18 0.054(7) 0.095(10) 0.072(8) -0.019(7) 0.046(7) -0.011(7)
O1 0.037(4) 0.026(4) 0.024(4) 0.007(3) 0.018(3) 0.004(3)
O2 0.036(6) 0.033(6) 0.071(8) 0.000 0.038(6) 0.000
C1 0.037(7) 0.021(6) 0.043(7) 0.000(5) 0.027(6) -0.002(5)
C2 0.043(7) 0.018(6) 0.032(6) -0.003(5) 0.017(6) 0.002(5)
C3 0.048(7) 0.048(8) 0.044(7) 0.007(6) 0.027(6) -0.001(6)
C4 0.044(8) 0.061(9) 0.042(7) 0.013(7) 0.020(7) -0.003(7)
C5 0.041(7) 0.026(6) 0.036(6) -0.003(5) 0.009(6) -0.009(6)
C6 0.032(6) 0.025(6) 0.031(6) -0.008(5) 0.005(5) -0.009(5)
C7 0.046(7) 0.038(7) 0.041(7) 0.002(6) 0.023(6) -0.004(6)
C8 0.040(8) 0.058(9) 0.068(9) -0.004(8) 0.027(7) -0.006(7)
C9 0.049(9) 0.040(9) 0.082(11) 0.005(8) 0.022(9) 0.018(7)
C10 0.044(8) 0.054(9) 0.033(7) -0.005(6) 0.001(6) 0.002(7)
C11 0.032(6) 0.023(6) 0.030(6) -0.001(5) 0.016(5) 0.002(5)
C12 0.030(6) 0.038(7) 0.028(6) 0.010(5) 0.012(5) 0.017(5)
C13 0.059(9) 0.040(8) 0.049(8) -0.005(6) 0.036(7) -0.001(7)
C14 0.081(11) 0.053(9) 0.057(9) 0.007(7) 0.049(9) 0.019(8)
C15 0.041(8) 0.080(11) 0.037(7) 0.015(7) 0.024(7) 0.017(7)
C16 0.046(7) 0.056(8) 0.047(7) 0.004(7) 0.035(7) 0.004(7)
C17 0.049(8) 0.057(9) 0.055(8) -0.005(7) 0.032(8) -0.007(7)
C18 0.036(8) 0.123(15) 0.049(9) -0.004(9) 0.019(8) -0.030(9)
C19 0.055(11) 0.17(2) 0.086(13) 0.007(14) 0.055(11) 0.007(13)
C20 0.060(11) 0.120(16) 0.073(11) 0.014(11) 0.046(10) 0.037(10)
C21 0.045(7) 0.018(6) 0.039(7) 0.003(5) 0.026(6) 0.007(5)
C22 0.052(8) 0.033(7) 0.032(6) 0.003(5) 0.028(6) 0.002(6)
C23 0.057(8) 0.029(7) 0.063(9) 0.009(6) 0.038(8) 0.002(6)
C24 0.055(9) 0.047(8) 0.077(10) 0.033(8) 0.046(8) 0.017(7)
C25 0.042(7) 0.048(8) 0.044(7) 0.007(6) 0.026(6) 0.007(6)
C26 0.041(7) 0.037(7) 0.038(7) 0.006(6) 0.022(6) 0.011(6)
C27 0.059(9) 0.049(8) 0.042(7) -0.008(6) 0.032(7) -0.005(7)
C28 0.064(9) 0.055(9) 0.042(7) -0.006(7) 0.031(7) 0.006(7)
C29 0.068(10) 0.086(12) 0.054(9) 0.010(9) 0.045(8) 0.026(9)
C30 0.063(9) 0.070(10) 0.047(8) 0.023(8) 0.036(8) 0.028(8)

loop_
_atom_type_symbol
_atom_type_description
_atom_type_scat_dispersion_real
_atom_type_scat_dispersion_imag
_atom_type_scat_source
C C 0.0181 0.0091 'International Tables Vol C Tables 4.2.6.8 and 6.1.1.4'
H H 0.0000 0.0000 'International Tables Vol C Tables 4.2.6.8 and 6.1.1.4'
N N 0.0311 0.0180 'International Tables Vol C Tables 4.2.6.8 and 6.1.1.4'
O O 0.0492 0.0322 'International Tables Vol C Tables 4.2.6.8 and 6.1.1.4'
Pb Pb -4.0753 8.5060 'International Tables Vol C Tables 4.2.6.8 and 6.1.1.4'

loop_
_geom_angle_atom_site_label_1
_geom_angle_atom_site_label_2
_geom_angle_atom_site_label_3
_geom_angle
_geom_angle_site_symmetry_1
_geom_angle_site_symmetry_3
O1 Pb1 N8 81.9(2) . .
O1 Pb1 N1 77.7(2) . .
N8 Pb1 N1 79.5(3) . .
O1 Pb1 N16 70.7(3) . .
N8 Pb1 N16 95.8(3) . .
N1 Pb1 N16 148.4(3) . .
O1 Pb2 N11 79.3(2) . .
O1 Pb2 N16 76.5(3) . .
N11 Pb2 N16 88.7(3) . .
O1 Pb2 N3 81.0(3) . 2_656
N11 Pb2 N3 81.2(3) . 2_656
N16 Pb2 N3 156.7(3) . 2_656
N2 Pb3 N2 122.3(4) 2_656 .
N2 Pb3 O1 74.6(2) 2_656 .
N2 Pb3 O1 72.2(2) . .
N2 Pb3 O1 72.2(2) 2_656 2_656
N2 Pb3 O1 74.6(2) . 2_656
O1 Pb3 O1 107.4(3) . 2_656
N2 N1 C1 105.9(8) . .
N2 N1 Pb1 127.2(6) . .
C1 N1 Pb1 126.3(7) . .
N3 N2 N1 108.3(9) . .
N3 N2 Pb3 126.9(7) . .
N1 N2 Pb3 124.7(6) . .
N2 N3 N4 111.3(9) . .
N2 N3 Pb2 120.5(7) . 2_656
N4 N3 Pb2 124.9(7) . 2_656
N3 N4 C1 103.8(9) . .
C2 N5 C6 118.9(9) . .
N7 N6 N9 110.0(8) . .
N6 N7 N8 108.0(8) . .
C11 N8 N7 106.0(8) . .
C11 N8 Pb1 124.7(7) . .
N7 N8 Pb1 129.2(6) . .
C11 N9 N6 105.9(8) . .
C12 N10 C16 117.9(10) . .
C21 N11 N12 105.2(9) . .
C21 N11 Pb2 123.8(7) . .
N12 N11 Pb2 130.7(7) . .
N13 N12 N11 109.4(8) . .
N12 N13 N14 108.2(8) . .
C21 N14 N13 104.6(9) . .
C22 N15 C26 119.0(10) . .
N17 N16 Pb2 112.4(8) . .
N17 N16 Pb1 128.9(8) . .
Pb2 N16 Pb1 99.2(3) . .
N18 N17 N16 178.4(13) . .
Pb2 O1 Pb1 112.6(2) . .
Pb2 O1 Pb3 119.5(2) . .
Pb1 O1 Pb3 119.3(2) . .
N1 C1 N4 110.6(10) . .
N1 C1 C2 125.3(9) . .
N4 C1 C2 124.2(10) . .
N5 C2 C3 122.5(10) . .
N5 C2 C1 116.9(9) . .
C3 C2 C1 120.6(10) . .
C4 C3 C2 120.2(11) . .
C3 C4 C5 119.9(11) . .
C10 C5 C4 124.7(12) . .
C10 C5 C6 118.3(11) . .
C4 C5 C6 117.0(11) . .
N5 C6 C7 119.5(10) . .
N5 C6 C5 121.4(10) . .
C7 C6 C5 119.1(10) . .
C8 C7 C6 121.2(11) . .
C7 C8 C9 119.2(12) . .
C10 C9 C8 121.6(13) . .
C9 C10 C5 120.6(13) . .
N9 C11 N8 110.0(9) . .
N9 C11 C12 126.3(10) . .
N8 C11 C12 123.2(9) . .
N10 C12 C13 126.0(11) . .
N10 C12 C11 116.1(9) . .
C13 C12 C11 117.6(11) . .
C14 C13 C12 115.2(12) . .
C13 C14 C15 122.4(12) . .
C14 C15 C16 116.7(11) . .
C14 C15 C20 125.2(14) . .
C16 C15 C20 118.0(14) . .
N10 C16 C17 121.0(11) . .
N10 C16 C15 121.4(12) . .
C17 C16 C15 117.5(11) . .
C18 C17 C16 122.4(14) . .
C17 C18 C19 121.5(16) . .
C20 C19 C18 117.9(15) . .
C19 C20 C15 122.5(15) . .
N11 C21 N14 112.6(9) . .
N11 C21 C22 122.4(9) . .
N14 C21 C22 124.9(10) . .
N15 C22 C23 123.4(10) . .
N15 C22 C21 114.9(10) . .
C23 C22 C21 121.7(10) . .
C24 C23 C22 119.0(12) . .
C23 C24 C25 120.3(11) . .
C24 C25 C26 117.3(11) . .
C24 C25 C30 123.0(12) . .
C26 C25 C30 119.6(12) . .
C27 C26 N15 120.3(11) . .
C27 C26 C25 118.8(11) . .
N15 C26 C25 120.8(11) . .
C26 C27 C28 121.9(12) . .
C27 C28 C29 118.6(13) . .
C30 C29 C28 122.0(12) . .
C29 C30 C25 119.1(13) . .

loop_
_geom_bond_atom_site_label_1
_geom_bond_atom_site_label_2
_geom_bond_distance
_geom_bond_site_symmetry_2
Pb1 O1 2.383(7) .
Pb1 N8 2.489(8) .
Pb1 N1 2.515(8) .
Pb1 N16 2.722(10) .
Pb2 O1 2.350(6) .
Pb2 N11 2.418(8) .
Pb2 N16 2.440(10) .
Pb2 N3 2.679(9) 2_656
Pb3 N2 2.636(9) 2_656
Pb3 N2 2.636(9) .
Pb3 O1 2.674(6) .
Pb3 O1 2.674(6) 2_656
N1 N2 1.326(11) .
N1 C1 1.344(12) .
N2 N3 1.317(11) .
N3 N4 1.326(12) .
N3 Pb2 2.679(9) 2_656
N4 C1 1.354(12) .
N5 C2 1.329(12) .
N5 C6 1.370(12) .
N6 N7 1.320(11) .
N6 N9 1.353(11) .
N7 N8 1.368(10) .
N8 C11 1.350(11) .
N9 C11 1.342(12) .
N10 C12 1.291(13) .
N10 C16 1.369(12) .
N11 C21 1.318(12) .
N11 N12 1.348(10) .
N12 N13 1.328(13) .
N13 N14 1.367(11) .
N14 C21 1.331(13) .
N15 C22 1.314(13) .
N15 C26 1.374(12) .
N16 N17 1.197(12) .
N17 N18 1.172(12) .
C1 C2 1.444(14) .
C2 C3 1.417(13) .
C3 C4 1.339(15) .
C4 C5 1.424(15) .
C5 C10 1.393(15) .
C5 C6 1.442(14) .
C6 C7 1.401(13) .
C7 C8 1.352(15) .
C8 C9 1.413(17) .
C9 C10 1.354(16) .
C11 C12 1.465(13) .
C12 C13 1.419(14) .
C13 C14 1.349(16) .
C14 C15 1.407(17) .
C15 C16 1.411(15) .
C15 C20 1.426(17) .
C16 C17 1.396(16) .
C17 C18 1.364(15) .
C18 C19 1.37(2) .
C19 C20 1.37(2) .
C21 C22 1.469(13) .
C22 C23 1.398(14) .
C23 C24 1.348(15) .
C24 C25 1.413(16) .
C25 C26 1.424(15) .
C25 C30 1.427(14) .
C26 C27 1.368(15) .
C27 C28 1.382(14) .
C28 C29 1.416(17) .
C29 C30 1.339(17) .
